data_4342799
loop_
_publ_author_name
'Rivada-Wheelaghan, Orestes'
'Dauth, Alexander'
'Leitus, Gregory'
'Diskin-Posner, Yael'
'Milstein, David'

_publ_section_title
;
 Synthesis and reactivity of iron complexes with a new pyrazine-based
 pincer ligand, and application in catalytic low-pressure hydrogenation of
 carbon dioxide.
;
_journal_issue 9
_journal_name_full 'Inorganic chemistry'
_journal_page_first 4526
_journal_page_last 4538
_journal_paper_doi 10.1021/acs.inorgchem.5b00366
_journal_volume 54
_journal_year 2015
_chemical_formula_moiety 'C25 H46 Fe N3 O P2, C24 H20 B'
_chemical_formula_sum 'C49 H66 B Fe N3 O P2'
_chemical_formula_weight 841.65
_chemical_name_systematic
; 
 ? 
;
_space_group_IT_number 19
_symmetry_cell_setting orthorhombic
_symmetry_space_group_name_Hall 'P 2ac 2ab'
_symmetry_space_group_name_H-M 'P 21 21 21'
_atom_sites_solution_hydrogens geom
_atom_sites_solution_primary direct
_atom_sites_solution_secondary difmap
_audit_creation_method SHELXL-97
_cell_angle_alpha 90.00
_cell_angle_beta 90.00
_cell_angle_gamma 90.00
_cell_formula_units_Z 4
_cell_length_a 14.6885(8)
_cell_length_b 17.1772(9)
_cell_length_c 18.1100(10)
_cell_measurement_reflns_used 51226
_cell_measurement_temperature 100(2)
_cell_measurement_theta_max 27.67
_cell_measurement_theta_min 1.9
_cell_volume 4569.3(4)
_computing_cell_refinement 'Bruker Apex2'
_computing_data_collection 'Bruker Apex2'
_computing_data_reduction 'Bruker Apex2'
_computing_molecular_graphics 'Bruker SHELXTL'
_computing_publication_material 'Bruker SHELXTL'
_computing_structure_refinement 'SHELXL-97 (Sheldrick, 1997)'
_computing_structure_solution 'SHELXS-97 (Sheldrick, 1990)'
_diffrn_ambient_temperature 100(2)
_diffrn_measured_fraction_theta_full 0.997
_diffrn_measured_fraction_theta_max 0.997
_diffrn_measurement_device_type 'Bruker KappaApexII CCD'
_diffrn_measurement_method 'phi and omega scans'
_diffrn_radiation_monochromator graphite
_diffrn_radiation_source 'fine-focus sealed tube'
_diffrn_radiation_type MoK\a
_diffrn_radiation_wavelength 0.71073
_diffrn_reflns_av_R_equivalents 0.0437
_diffrn_reflns_av_sigmaI/netI 0.0447
_diffrn_reflns_limit_h_max 14
_diffrn_reflns_limit_h_min -18
_diffrn_reflns_limit_k_max 21
_diffrn_reflns_limit_k_min -20
_diffrn_reflns_limit_l_max 22
_diffrn_reflns_limit_l_min -22
_diffrn_reflns_number 47961
_diffrn_reflns_theta_full 26.37
_diffrn_reflns_theta_max 26.37
_diffrn_reflns_theta_min 2.62
_exptl_absorpt_coefficient_mu 0.439
_exptl_absorpt_correction_T_max 0.9913
_exptl_absorpt_correction_T_min 0.9492
_exptl_absorpt_correction_type multi-scan
_exptl_absorpt_process_details 'Bruker Apex2'
_exptl_crystal_colour yellow
_exptl_crystal_density_diffrn 1.223
_exptl_crystal_density_method 'not measured'
_exptl_crystal_description plate
_exptl_crystal_F_000 1800
_exptl_crystal_size_max 0.12
_exptl_crystal_size_mid 0.06
_exptl_crystal_size_min 0.02
_refine_diff_density_max 0.295
_refine_diff_density_min -0.239
_refine_diff_density_rms 0.043
_refine_ls_abs_structure_details 'Flack H D (1983), Acta Cryst. A39, 876-881'
_refine_ls_abs_structure_Flack 0.006(9)
_refine_ls_extinction_method none
_refine_ls_goodness_of_fit_ref 1.016
_refine_ls_hydrogen_treatment mixed
_refine_ls_matrix_type full
_refine_ls_number_parameters 531
_refine_ls_number_reflns 9238
_refine_ls_number_restraints 0
_refine_ls_restrained_S_all 1.016
_refine_ls_R_factor_all 0.0387
_refine_ls_R_factor_gt 0.0302
_refine_ls_shift/su_max 0.002
_refine_ls_shift/su_mean 0.000
_refine_ls_structure_factor_coef Fsqd
_refine_ls_weighting_details 'calc w=1/[\s^2^(Fo^2^)+(0.0352P)^2^+0.2504P] where P=(Fo^2^+2Fc^2^)/3'
_refine_ls_weighting_scheme calc
_refine_ls_wR_factor_gt 0.0641
_refine_ls_wR_factor_ref 0.0669
_reflns_number_gt 8256
_reflns_number_total 9238
_reflns_threshold_expression >2sigma(I)
_cod_data_source_file ic5b00366_si_002.cif
_cod_data_source_block m1601
_cod_depositor_comments
;
The following automatic conversions were performed:

'_symmetry_cell_setting' value 'Orthorhombic' changed to
'orthorhombic' according to
/usr/data/users/saulius/crontab/automatic-downloads/rss-feeds/ACS/lib/dictionaries/cif_core.dic
dictionary named 'cif_core.dic' version 2.4.2 from 2011-04-26.

Automatic conversion script
Id: cif_fix_values 3271 2015-04-21 07:52:19Z andrius 

 Adding full bibliography for 4342799--4342802.cif.
;
_cod_original_sg_symbol_Hall P2ac2ab
_cod_original_sg_symbol_H-M P2(1)2(1)2(1)
_cod_database_code 4342799

loop_
_symmetry_equiv_pos_as_xyz
'x, y, z'
'x+1/2, -y+1/2, -z'
'-x, y+1/2, -z+1/2'
'-x+1/2, -y, z+1/2'

loop_
_atom_site_label
_atom_site_type_symbol
_atom_site_fract_x
_atom_site_fract_y
_atom_site_fract_z
_atom_site_U_iso_or_equiv
_atom_site_adp_type
_atom_site_occupancy
_atom_site_symmetry_multiplicity
_atom_site_calc_flag
_atom_site_refinement_flags
Fe1 Fe 0.084287(16) 0.343194(14) 0.743232(13) 0.01367(7) Uani 1 1 d .
H1 H -0.0014(14) 0.3023(11) 0.7639(12) 0.036(6) Uiso 1 1 d .
P1 P 0.01055(3) 0.34650(3) 0.63473(2) 0.01386(10) Uani 1 1 d .
P2 P 0.13688(3) 0.29818(3) 0.85156(3) 0.01666(11) Uani 1 1 d .
O1 O -0.00414(9) 0.47802(8) 0.80760(8) 0.0287(3) Uani 1 1 d .
N1 N 0.12842(10) 0.23900(8) 0.70747(8) 0.0156(3) Uani 1 1 d .
N2 N 0.19343(11) 0.09555(9) 0.65688(10) 0.0263(4) Uani 1 1 d .
N3 N 0.20207(10) 0.39044(9) 0.71519(8) 0.0162(3) Uani 1 1 d .
C1 C 0.22919(12) 0.23600(11) 0.81405(11) 0.0195(4) Uani 1 1 d .
H1A H 0.2843 0.2677 0.8045 0.023 Uiso 1 1 calc R
H1B H 0.2450 0.1946 0.8499 0.023 Uiso 1 1 calc R
C2 C 0.19547(11) 0.20058(10) 0.74359(11) 0.0169(4) Uani 1 1 d .
C3 C 0.22676(13) 0.12947(11) 0.71694(11) 0.0218(5) Uani 1 1 d .
H3 H 0.2743 0.1040 0.7430 0.026 Uiso 1 1 calc R
C4 C 0.12404(13) 0.13241(11) 0.62437(11) 0.0238(5) Uani 1 1 d .
H4 H 0.0967 0.1090 0.5824 0.029 Uiso 1 1 calc R
C5 C 0.08995(12) 0.20325(10) 0.64889(10) 0.0166(4) Uani 1 1 d .
C6 C 0.00836(12) 0.24105(10) 0.61538(11) 0.0167(4) Uani 1 1 d .
H6A H -0.0477 0.2178 0.6362 0.020 Uiso 1 1 calc R
H6B H 0.0082 0.2322 0.5614 0.020 Uiso 1 1 calc R
C7 C -0.11384(12) 0.37473(11) 0.63258(11) 0.0186(4) Uani 1 1 d .
C8 C -0.16737(13) 0.33602(13) 0.56949(11) 0.0251(5) Uani 1 1 d .
H8A H -0.1635 0.2793 0.5744 0.038 Uiso 1 1 calc R
H8B H -0.1414 0.3519 0.5220 0.038 Uiso 1 1 calc R
H8C H -0.2313 0.3522 0.5719 0.038 Uiso 1 1 calc R
C9 C -0.12124(14) 0.46370(11) 0.62627(12) 0.0258(5) Uani 1 1 d .
H9A H -0.1843 0.4797 0.6352 0.039 Uiso 1 1 calc R
H9B H -0.1027 0.4800 0.5767 0.039 Uiso 1 1 calc R
H9C H -0.0814 0.4881 0.6630 0.039 Uiso 1 1 calc R
C10 C -0.15872(12) 0.34959(13) 0.70516(10) 0.0239(4) Uani 1 1 d .
H10A H -0.2238 0.3620 0.7036 0.036 Uiso 1 1 calc R
H10B H -0.1302 0.3773 0.7464 0.036 Uiso 1 1 calc R
H10C H -0.1508 0.2934 0.7119 0.036 Uiso 1 1 calc R
C11 C 0.07195(12) 0.38783(10) 0.55174(10) 0.0164(4) Uani 1 1 d .
C12 C 0.09787(13) 0.47307(11) 0.56791(11) 0.0214(4) Uani 1 1 d .
H12A H 0.1427 0.4908 0.5316 0.032 Uiso 1 1 calc R
H12B H 0.1240 0.4768 0.6176 0.032 Uiso 1 1 calc R
H12C H 0.0434 0.5058 0.5649 0.032 Uiso 1 1 calc R
C13 C 0.01969(13) 0.38360(12) 0.47893(10) 0.0211(4) Uani 1 1 d .
H13A H 0.0588 0.4019 0.4386 0.032 Uiso 1 1 calc R
H13B H -0.0346 0.4166 0.4820 0.032 Uiso 1 1 calc R
H13C H 0.0014 0.3296 0.4695 0.032 Uiso 1 1 calc R
C14 C 0.15984(12) 0.34006(12) 0.54193(10) 0.0190(4) Uani 1 1 d .
H14A H 0.1445 0.2876 0.5247 0.029 Uiso 1 1 calc R
H14B H 0.1918 0.3366 0.5893 0.029 Uiso 1 1 calc R
H14C H 0.1992 0.3656 0.5056 0.029 Uiso 1 1 calc R
C15 C 0.05738(13) 0.22887(12) 0.90037(11) 0.0241(5) Uani 1 1 d .
C16 C 0.09724(15) 0.19379(13) 0.97114(12) 0.0344(5) Uani 1 1 d .
H16A H 0.1061 0.2350 1.0078 0.052 Uiso 1 1 calc R
H16B H 0.1559 0.1693 0.9600 0.052 Uiso 1 1 calc R
H16C H 0.0552 0.1546 0.9908 0.052 Uiso 1 1 calc R
C17 C -0.03254(13) 0.27048(13) 0.91725(12) 0.0287(5) Uani 1 1 d .
H17A H -0.0749 0.2338 0.9405 0.043 Uiso 1 1 calc R
H17B H -0.0591 0.2901 0.8712 0.043 Uiso 1 1 calc R
H17C H -0.0211 0.3141 0.9508 0.043 Uiso 1 1 calc R
C18 C 0.03549(13) 0.16122(12) 0.84808(11) 0.0269(5) Uani 1 1 d .
H18A H 0.0915 0.1325 0.8369 0.040 Uiso 1 1 calc R
H18B H 0.0094 0.1817 0.8022 0.040 Uiso 1 1 calc R
H18C H -0.0084 0.1262 0.8717 0.040 Uiso 1 1 calc R
C19 C 0.19617(13) 0.36215(11) 0.92191(10) 0.0218(5) Uani 1 1 d .
C20 C 0.26805(14) 0.31911(13) 0.96795(11) 0.0271(5) Uani 1 1 d .
H20A H 0.2968 0.3556 1.0024 0.041 Uiso 1 1 calc R
H20B H 0.3144 0.2972 0.9351 0.041 Uiso 1 1 calc R
H20C H 0.2388 0.2771 0.9958 0.041 Uiso 1 1 calc R
C21 C 0.24558(14) 0.42770(12) 0.88030(11) 0.0231(5) Uani 1 1 d .
H21A H 0.2741 0.4631 0.9159 0.035 Uiso 1 1 calc R
H21B H 0.2017 0.4566 0.8502 0.035 Uiso 1 1 calc R
H21C H 0.2925 0.4052 0.8483 0.035 Uiso 1 1 calc R
C22 C 0.12611(15) 0.40109(13) 0.97325(11) 0.0295(5) Uani 1 1 d .
H22A H 0.0979 0.3615 1.0048 0.044 Uiso 1 1 calc R
H22B H 0.0791 0.4267 0.9435 0.044 Uiso 1 1 calc R
H22C H 0.1568 0.4399 1.0042 0.044 Uiso 1 1 calc R
C23 C 0.26976(13) 0.42082(10) 0.70434(10) 0.0165(4) Uani 1 1 d .
C24 C 0.35619(13) 0.46161(11) 0.69390(11) 0.0224(4) Uani 1 1 d .
H24A H 0.3605 0.5046 0.7293 0.034 Uiso 1 1 calc R
H24B H 0.3593 0.4822 0.6435 0.034 Uiso 1 1 calc R
H24C H 0.4067 0.4253 0.7020 0.034 Uiso 1 1 calc R
C25 C 0.03342(12) 0.42543(11) 0.78067(10) 0.0183(4) Uani 1 1 d .
B1 B 0.55799(13) 0.23195(12) 0.76734(12) 0.0157(5) Uani 1 1 d .
C26 C 0.67682(14) 0.41409(12) 0.86457(11) 0.0262(5) Uani 1 1 d .
H26 H 0.7369 0.4317 0.8746 0.031 Uiso 1 1 calc R
C27 C 0.66310(12) 0.34105(12) 0.83260(10) 0.0198(4) Uani 1 1 d .
H27 H 0.7147 0.3097 0.8220 0.024 Uiso 1 1 calc R
C28 C 0.57642(13) 0.31207(10) 0.81552(10) 0.0161(4) Uani 1 1 d .
C29 C 0.60343(15) 0.46047(12) 0.88155(11) 0.0269(5) Uani 1 1 d .
H29 H 0.6123 0.5107 0.9022 0.032 Uiso 1 1 calc R
C30 C 0.50358(13) 0.36073(10) 0.83549(10) 0.0188(4) Uani 1 1 d .
H30 H 0.4432 0.3434 0.8262 0.023 Uiso 1 1 calc R
C31 C 0.51606(14) 0.43287(11) 0.86807(11) 0.0221(4) Uani 1 1 d .
H31 H 0.4648 0.4636 0.8812 0.026 Uiso 1 1 calc R
C32 C 0.82484(13) 0.11165(11) 0.72972(13) 0.0279(5) Uani 1 1 d .
H32 H 0.8822 0.0872 0.7228 0.034 Uiso 1 1 calc R
C33 C 0.79141(13) 0.12538(12) 0.80009(12) 0.0263(5) Uani 1 1 d .
H33 H 0.8258 0.1097 0.8419 0.032 Uiso 1 1 calc R
C34 C 0.70807(12) 0.16185(11) 0.80978(11) 0.0217(4) Uani 1 1 d .
H34 H 0.6861 0.1694 0.8586 0.026 Uiso 1 1 calc R
C35 C 0.65484(11) 0.18813(10) 0.75034(11) 0.0161(4) Uani 1 1 d .
C36 C 0.69037(12) 0.17202(11) 0.68025(11) 0.0200(4) Uani 1 1 d .
H36 H 0.6566 0.1876 0.6380 0.024 Uiso 1 1 calc R
C37 C 0.77317(13) 0.13414(11) 0.66997(12) 0.0258(5) Uani 1 1 d .
H37 H 0.7942 0.1237 0.6214 0.031 Uiso 1 1 calc R
C38 C 0.50914(12) 0.26283(10) 0.69111(10) 0.0149(4) Uani 1 1 d .
C39 C 0.55097(12) 0.31888(10) 0.64624(10) 0.0188(4) Uani 1 1 d .
H39 H 0.6101 0.3366 0.6592 0.023 Uiso 1 1 calc R
C40 C 0.50976(13) 0.34982(12) 0.58349(10) 0.0229(4) Uani 1 1 d .
H40 H 0.5412 0.3871 0.5543 0.027 Uiso 1 1 calc R
C41 C 0.42265(14) 0.32625(11) 0.56343(10) 0.0242(5) Uani 1 1 d .
H41 H 0.3934 0.3478 0.5213 0.029 Uiso 1 1 calc R
C42 C 0.37950(13) 0.27068(11) 0.60614(11) 0.0223(5) Uani 1 1 d .
H42 H 0.3204 0.2532 0.5929 0.027 Uiso 1 1 calc R
C43 C 0.42172(13) 0.24027(11) 0.66807(10) 0.0193(4) Uani 1 1 d .
H43 H 0.3901 0.2023 0.6963 0.023 Uiso 1 1 calc R
C44 C 0.49360(12) 0.16802(10) 0.81018(10) 0.0172(4) Uani 1 1 d .
C45 C 0.45536(12) 0.17722(11) 0.88018(10) 0.0185(4) Uani 1 1 d .
H45 H 0.4658 0.2245 0.9060 0.022 Uiso 1 1 calc R
C46 C 0.40249(13) 0.11987(12) 0.91379(11) 0.0229(4) Uani 1 1 d .
H46 H 0.3772 0.1289 0.9613 0.027 Uiso 1 1 calc R
C47 C 0.38680(13) 0.05004(11) 0.87835(12) 0.0233(5) Uani 1 1 d .
H47 H 0.3513 0.0107 0.9013 0.028 Uiso 1 1 calc R
C48 C 0.42359(13) 0.03801(11) 0.80867(11) 0.0228(4) Uani 1 1 d .
H48 H 0.4135 -0.0098 0.7836 0.027 Uiso 1 1 calc R
C49 C 0.47527(12) 0.09625(10) 0.77586(11) 0.0191(4) Uani 1 1 d .
H49 H 0.4994 0.0872 0.7279 0.023 Uiso 1 1 calc R

loop_
_atom_site_aniso_label
_atom_site_aniso_U_11
_atom_site_aniso_U_22
_atom_site_aniso_U_33
_atom_site_aniso_U_23
_atom_site_aniso_U_13
_atom_site_aniso_U_12
Fe1 0.01172(12) 0.01476(12) 0.01454(13) 0.00100(11) -0.00019(11) 0.00006(11)
P1 0.0119(2) 0.0144(2) 0.0153(2) 0.0014(2) -0.00055(18) 0.0012(2)
P2 0.0144(2) 0.0210(3) 0.0146(3) 0.0031(2) -0.0002(2) -0.0009(2)
O1 0.0231(7) 0.0248(8) 0.0380(9) -0.0092(7) 0.0035(7) 0.0046(7)
N1 0.0137(8) 0.0155(8) 0.0177(9) 0.0026(7) 0.0015(7) -0.0006(6)
N2 0.0232(9) 0.0200(9) 0.0357(11) -0.0035(8) -0.0043(8) 0.0040(7)
N3 0.0159(8) 0.0167(8) 0.0160(9) -0.0001(7) -0.0012(7) 0.0013(7)
C1 0.0154(9) 0.0220(10) 0.0210(11) 0.0055(8) -0.0015(8) 0.0008(8)
C2 0.0133(9) 0.0153(9) 0.0220(10) 0.0035(9) 0.0010(8) -0.0010(7)
C3 0.0163(10) 0.0174(10) 0.0317(12) 0.0039(9) -0.0029(9) 0.0007(8)
C4 0.0242(11) 0.0197(10) 0.0275(12) -0.0018(8) -0.0042(9) 0.0009(8)
C5 0.0175(9) 0.0147(9) 0.0178(10) 0.0008(8) -0.0004(8) -0.0030(8)
C6 0.0161(9) 0.0148(9) 0.0191(11) -0.0005(8) -0.0021(8) 0.0009(8)
C7 0.0117(9) 0.0216(10) 0.0226(11) 0.0006(8) -0.0006(8) 0.0006(8)
C8 0.0154(9) 0.0348(12) 0.0251(11) 0.0003(10) -0.0037(8) 0.0017(9)
C9 0.0207(10) 0.0262(11) 0.0304(12) -0.0006(9) 0.0002(9) 0.0105(9)
C10 0.0144(9) 0.0330(11) 0.0244(11) -0.0040(10) 0.0007(8) 0.0009(9)
C11 0.0165(10) 0.0183(9) 0.0144(10) 0.0019(8) 0.0010(8) 0.0027(8)
C12 0.0200(10) 0.0206(10) 0.0234(11) 0.0032(8) 0.0032(9) -0.0018(8)
C13 0.0227(10) 0.0236(10) 0.0171(11) 0.0034(8) 0.0003(8) 0.0039(9)
C14 0.0152(9) 0.0237(10) 0.0182(10) 0.0012(9) 0.0016(8) -0.0009(9)
C15 0.0222(11) 0.0297(11) 0.0204(11) 0.0101(9) 0.0027(9) -0.0024(9)
C16 0.0338(13) 0.0397(13) 0.0298(12) 0.0182(10) -0.0010(10) -0.0056(11)
C17 0.0192(10) 0.0418(13) 0.0252(12) 0.0061(10) 0.0051(9) -0.0038(10)
C18 0.0220(10) 0.0269(11) 0.0319(12) 0.0113(10) 0.0026(9) -0.0051(9)
C19 0.0196(10) 0.0311(12) 0.0148(10) -0.0011(8) -0.0021(8) -0.0007(9)
C20 0.0257(11) 0.0387(13) 0.0170(11) 0.0013(9) -0.0054(9) 0.0010(9)
C21 0.0237(11) 0.0252(11) 0.0203(11) -0.0045(9) -0.0041(9) -0.0041(9)
C22 0.0284(11) 0.0399(13) 0.0203(11) -0.0054(10) 0.0010(9) 0.0014(10)
C23 0.0177(10) 0.0147(9) 0.0170(10) -0.0008(8) -0.0010(8) 0.0034(8)
C24 0.0161(10) 0.0238(11) 0.0272(12) 0.0004(9) 0.0024(9) -0.0040(8)
C25 0.0147(9) 0.0230(11) 0.0170(11) 0.0022(9) -0.0008(8) -0.0067(8)
B1 0.0140(10) 0.0163(10) 0.0170(12) -0.0012(9) -0.0007(9) 0.0025(8)
C26 0.0284(11) 0.0273(11) 0.0230(12) -0.0064(10) 0.0055(9) -0.0094(9)
C27 0.0208(10) 0.0233(10) 0.0154(10) -0.0029(9) 0.0043(8) -0.0031(9)
C28 0.0218(10) 0.0175(9) 0.0091(9) 0.0037(7) 0.0008(8) -0.0009(8)
C29 0.0390(13) 0.0195(10) 0.0223(11) -0.0068(8) 0.0054(10) -0.0067(10)
C30 0.0186(10) 0.0198(10) 0.0180(10) 0.0032(8) 0.0013(8) 0.0026(8)
C31 0.0295(11) 0.0173(10) 0.0194(11) -0.0003(8) 0.0058(9) 0.0051(9)
C32 0.0149(9) 0.0159(10) 0.0530(16) -0.0040(10) -0.0013(10) 0.0028(8)
C33 0.0186(10) 0.0218(10) 0.0384(14) 0.0084(10) -0.0072(10) 0.0005(8)
C34 0.0204(10) 0.0190(10) 0.0257(11) 0.0048(9) -0.0015(8) -0.0038(9)
C35 0.0132(8) 0.0109(8) 0.0242(11) -0.0016(8) -0.0023(8) -0.0015(7)
C36 0.0167(10) 0.0183(10) 0.0250(11) -0.0046(8) -0.0023(8) 0.0001(8)
C37 0.0206(10) 0.0212(11) 0.0356(13) -0.0113(9) 0.0045(9) -0.0008(8)
C38 0.0148(9) 0.0133(9) 0.0167(10) -0.0048(8) 0.0043(8) 0.0049(8)
C39 0.0174(9) 0.0206(10) 0.0183(10) -0.0048(8) -0.0009(8) 0.0005(8)
C40 0.0293(11) 0.0216(10) 0.0178(10) -0.0006(9) 0.0039(9) 0.0020(9)
C41 0.0277(11) 0.0289(11) 0.0160(10) -0.0033(8) -0.0049(9) 0.0130(9)
C42 0.0166(10) 0.0274(11) 0.0228(11) -0.0085(9) -0.0042(9) 0.0061(9)
C43 0.0174(9) 0.0198(9) 0.0208(10) -0.0041(8) 0.0018(9) 0.0039(9)
C44 0.0124(9) 0.0168(10) 0.0223(10) 0.0009(8) -0.0053(8) 0.0046(8)
C45 0.0167(9) 0.0194(10) 0.0195(10) 0.0022(8) -0.0038(8) 0.0012(8)
C46 0.0182(10) 0.0326(11) 0.0179(10) 0.0064(9) -0.0013(8) 0.0006(9)
C47 0.0158(10) 0.0224(11) 0.0318(13) 0.0117(9) -0.0045(9) -0.0022(8)
C48 0.0166(10) 0.0147(9) 0.0372(13) 0.0023(9) -0.0086(9) 0.0010(8)
C49 0.0155(9) 0.0186(10) 0.0232(11) -0.0001(8) -0.0022(8) 0.0031(8)

loop_
_atom_type_symbol
_atom_type_description
_atom_type_scat_dispersion_real
_atom_type_scat_dispersion_imag
_atom_type_scat_source
C C 0.0033 0.0016 'International Tables Vol C Tables 4.2.6.8 and 6.1.1.4'
H H 0.0000 0.0000 'International Tables Vol C Tables 4.2.6.8 and 6.1.1.4'
N N 0.0061 0.0033 'International Tables Vol C Tables 4.2.6.8 and 6.1.1.4'
O O 0.0106 0.0060 'International Tables Vol C Tables 4.2.6.8 and 6.1.1.4'
B B 0.0013 0.0007 'International Tables Vol C Tables 4.2.6.8 and 6.1.1.4'
P P 0.1023 0.0942 'International Tables Vol C Tables 4.2.6.8 and 6.1.1.4'
Fe Fe 0.3463 0.8444 'International Tables Vol C Tables 4.2.6.8 and 6.1.1.4'

loop_
_geom_angle_atom_site_label_1
_geom_angle_atom_site_label_2
_geom_angle_atom_site_label_3
_geom_angle
C25 Fe1 N3 98.22(7)
C25 Fe1 N1 171.46(7)
N3 Fe1 N1 90.03(6)
C25 Fe1 P1 96.53(6)
N3 Fe1 P1 100.78(5)
N1 Fe1 P1 84.04(4)
C25 Fe1 P2 94.99(6)
N3 Fe1 P2 93.71(5)
N1 Fe1 P2 82.18(5)
P1 Fe1 P2 159.97(2)
C25 Fe1 H1 85.5(8)
N3 Fe1 H1 176.1(8)
N1 Fe1 H1 86.2(8)
P1 Fe1 H1 79.9(8)
P2 Fe1 H1 84.7(8)
C6 P1 C7 103.35(8)
C6 P1 C11 103.06(8)
C7 P1 C11 110.38(8)
C6 P1 Fe1 98.62(6)
C7 P1 Fe1 119.39(6)
C11 P1 Fe1 118.37(6)
C1 P2 C15 105.10(9)
C1 P2 C19 104.14(9)
C15 P2 C19 109.59(9)
C1 P2 Fe1 97.46(6)
C15 P2 Fe1 114.42(6)
C19 P2 Fe1 123.09(6)
C5 N1 C2 117.54(15)
C5 N1 Fe1 121.54(12)
C2 N1 Fe1 120.85(12)
C3 N2 C4 115.73(17)
C23 N3 Fe1 174.46(15)
C2 C1 P2 107.71(12)
C2 C1 H1A 110.2
P2 C1 H1A 110.2
C2 C1 H1B 110.2
P2 C1 H1B 110.2
H1A C1 H1B 108.5
N1 C2 C3 120.04(17)
N1 C2 C1 116.99(15)
C3 C2 C1 122.88(17)
N2 C3 C2 123.22(18)
N2 C3 H3 118.4
C2 C3 H3 118.4
N2 C4 C5 123.31(18)
N2 C4 H4 118.3
C5 C4 H4 118.3
N1 C5 C4 119.94(17)
N1 C5 C6 117.26(15)
C4 C5 C6 122.74(17)
C5 C6 P1 109.63(12)
C5 C6 H6A 109.7
P1 C6 H6A 109.7
C5 C6 H6B 109.7
P1 C6 H6B 109.7
H6A C6 H6B 108.2
C10 C7 C9 108.28(16)
C10 C7 C8 107.18(15)
C9 C7 C8 109.80(16)
C10 C7 P1 109.01(12)
C9 C7 P1 108.96(13)
C8 C7 P1 113.47(13)
C7 C8 H8A 109.5
C7 C8 H8B 109.5
H8A C8 H8B 109.5
C7 C8 H8C 109.5
H8A C8 H8C 109.5
H8B C8 H8C 109.5
C7 C9 H9A 109.5
C7 C9 H9B 109.5
H9A C9 H9B 109.5
C7 C9 H9C 109.5
H9A C9 H9C 109.5
H9B C9 H9C 109.5
C7 C10 H10A 109.5
C7 C10 H10B 109.5
H10A C10 H10B 109.5
C7 C10 H10C 109.5
H10A C10 H10C 109.5
H10B C10 H10C 109.5
C13 C11 C14 107.23(15)
C13 C11 C12 109.47(15)
C14 C11 C12 108.73(15)
C13 C11 P1 115.37(13)
C14 C11 P1 106.95(12)
C12 C11 P1 108.88(12)
C11 C12 H12A 109.5
C11 C12 H12B 109.5
H12A C12 H12B 109.5
C11 C12 H12C 109.5
H12A C12 H12C 109.5
H12B C12 H12C 109.5
C11 C13 H13A 109.5
C11 C13 H13B 109.5
H13A C13 H13B 109.5
C11 C13 H13C 109.5
H13A C13 H13C 109.5
H13B C13 H13C 109.5
C11 C14 H14A 109.5
C11 C14 H14B 109.5
H14A C14 H14B 109.5
C11 C14 H14C 109.5
H14A C14 H14C 109.5
H14B C14 H14C 109.5
C16 C15 C17 110.23(17)
C16 C15 C18 107.38(17)
C17 C15 C18 107.21(17)
C16 C15 P2 113.79(14)
C17 C15 P2 109.42(14)
C18 C15 P2 108.58(13)
C15 C16 H16A 109.5
C15 C16 H16B 109.5
H16A C16 H16B 109.5
C15 C16 H16C 109.5
H16A C16 H16C 109.5
H16B C16 H16C 109.5
C15 C17 H17A 109.5
C15 C17 H17B 109.5
H17A C17 H17B 109.5
C15 C17 H17C 109.5
H17A C17 H17C 109.5
H17B C17 H17C 109.5
C15 C18 H18A 109.5
C15 C18 H18B 109.5
H18A C18 H18B 109.5
C15 C18 H18C 109.5
H18A C18 H18C 109.5
H18B C18 H18C 109.5
C20 C19 C21 107.12(16)
C20 C19 C22 109.93(16)
C21 C19 C22 107.06(17)
C20 C19 P2 113.71(14)
C21 C19 P2 108.19(13)
C22 C19 P2 110.54(13)
C19 C20 H20A 109.5
C19 C20 H20B 109.5
H20A C20 H20B 109.5
C19 C20 H20C 109.5
H20A C20 H20C 109.5
H20B C20 H20C 109.5
C19 C21 H21A 109.5
C19 C21 H21B 109.5
H21A C21 H21B 109.5
C19 C21 H21C 109.5
H21A C21 H21C 109.5
H21B C21 H21C 109.5
C19 C22 H22A 109.5
C19 C22 H22B 109.5
H22A C22 H22B 109.5
C19 C22 H22C 109.5
H22A C22 H22C 109.5
H22B C22 H22C 109.5
N3 C23 C24 177.2(2)
C23 C24 H24A 109.5
C23 C24 H24B 109.5
H24A C24 H24B 109.5
C23 C24 H24C 109.5
H24A C24 H24C 109.5
H24B C24 H24C 109.5
O1 C25 Fe1 176.33(17)
C35 B1 C38 111.68(15)
C35 B1 C44 106.34(14)
C38 B1 C44 111.14(14)
C35 B1 C28 109.86(14)
C38 B1 C28 104.26(14)
C44 B1 C28 113.67(15)
C29 C26 C27 120.01(18)
C29 C26 H26 120.0
C27 C26 H26 120.0
C26 C27 C28 122.81(18)
C26 C27 H27 118.6
C28 C27 H27 118.6
C27 C28 C30 115.06(16)
C27 C28 B1 124.15(16)
C30 C28 B1 120.45(16)
C26 C29 C31 119.14(18)
C26 C29 H29 120.4
C31 C29 H29 120.4
C31 C30 C28 122.77(18)
C31 C30 H30 118.6
C28 C30 H30 118.6
C30 C31 C29 120.16(18)
C30 C31 H31 119.9
C29 C31 H31 119.9
C37 C32 C33 118.66(18)
C37 C32 H32 120.7
C33 C32 H32 120.7
C32 C33 C34 120.41(19)
C32 C33 H33 119.8
C34 C33 H33 119.8
C33 C34 C35 122.65(19)
C33 C34 H34 118.7
C35 C34 H34 118.7
C36 C35 C34 115.08(16)
C36 C35 B1 125.78(16)
C34 C35 B1 119.13(17)
C37 C36 C35 122.64(18)
C37 C36 H36 118.7
C35 C36 H36 118.7
C32 C37 C36 120.5(2)
C32 C37 H37 119.7
C36 C37 H37 119.7
C39 C38 C43 114.71(17)
C39 C38 B1 121.14(16)
C43 C38 B1 124.03(16)
C40 C39 C38 122.99(17)
C40 C39 H39 118.5
C38 C39 H39 118.5
C41 C40 C39 120.13(18)
C41 C40 H40 119.9
C39 C40 H40 119.9
C42 C41 C40 118.48(18)
C42 C41 H41 120.8
C40 C41 H41 120.8
C41 C42 C43 120.57(18)
C41 C42 H42 119.7
C43 C42 H42 119.7
C42 C43 C38 123.11(18)
C42 C43 H43 118.4
C38 C43 H43 118.4
C45 C44 C49 115.06(17)
C45 C44 B1 125.78(16)
C49 C44 B1 119.15(16)
C46 C45 C44 122.73(18)
C46 C45 H45 118.6
C44 C45 H45 118.6
C47 C46 C45 120.27(18)
C47 C46 H46 119.9
C45 C46 H46 119.9
C46 C47 C48 119.16(18)
C46 C47 H47 120.4
C48 C47 H47 120.4
C47 C48 C49 119.63(18)
C47 C48 H48 120.2
C49 C48 H48 120.2
C48 C49 C44 123.14(18)
C48 C49 H49 118.4
C44 C49 H49 118.4

loop_
_geom_bond_atom_site_label_1
_geom_bond_atom_site_label_2
_geom_bond_distance
Fe1 C25 1.736(2)
Fe1 N3 1.9772(16)
Fe1 N1 2.0107(15)
Fe1 P1 2.2445(5)
Fe1 P2 2.2457(5)
Fe1 H1 1.49(2)
P1 C6 1.8453(18)
P1 C7 1.8908(18)
P1 C11 1.8909(18)
P2 C1 1.8548(19)
P2 C15 1.8874(19)
P2 C19 1.8943(19)
O1 C25 1.165(2)
N1 C5 1.350(2)
N1 C2 1.354(2)
N2 C3 1.327(3)
N2 C4 1.337(2)
N3 C23 1.140(2)
C1 C2 1.498(3)
C1 H1A 0.9900
C1 H1B 0.9900
C2 C3 1.391(3)
C3 H3 0.9500
C4 C5 1.389(3)
C4 H4 0.9500
C5 C6 1.492(2)
C6 H6A 0.9900
C6 H6B 0.9900
C7 C10 1.533(3)
C7 C9 1.536(3)
C7 C8 1.538(3)
C8 H8A 0.9800
C8 H8B 0.9800
C8 H8C 0.9800
C9 H9A 0.9800
C9 H9B 0.9800
C9 H9C 0.9800
C10 H10A 0.9800
C10 H10B 0.9800
C10 H10C 0.9800
C11 C13 1.528(3)
C11 C14 1.540(3)
C11 C12 1.541(3)
C12 H12A 0.9800
C12 H12B 0.9800
C12 H12C 0.9800
C13 H13A 0.9800
C13 H13B 0.9800
C13 H13C 0.9800
C14 H14A 0.9800
C14 H14B 0.9800
C14 H14C 0.9800
C15 C16 1.533(3)
C15 C17 1.533(3)
C15 C18 1.533(3)
C16 H16A 0.9800
C16 H16B 0.9800
C16 H16C 0.9800
C17 H17A 0.9800
C17 H17B 0.9800
C17 H17C 0.9800
C18 H18A 0.9800
C18 H18B 0.9800
C18 H18C 0.9800
C19 C20 1.535(3)
C19 C21 1.537(3)
C19 C22 1.540(3)
C20 H20A 0.9800
C20 H20B 0.9800
C20 H20C 0.9800
C21 H21A 0.9800
C21 H21B 0.9800
C21 H21C 0.9800
C22 H22A 0.9800
C22 H22B 0.9800
C22 H22C 0.9800
C23 C24 1.462(3)
C24 H24A 0.9800
C24 H24B 0.9800
C24 H24C 0.9800
B1 C35 1.639(3)
B1 C38 1.644(3)
B1 C44 1.644(3)
B1 C28 1.652(3)
C26 C29 1.375(3)
C26 C27 1.396(3)
C26 H26 0.9500
C27 C28 1.402(3)
C27 H27 0.9500
C28 C30 1.405(3)
C29 C31 1.390(3)
C29 H29 0.9500
C30 C31 1.385(3)
C30 H30 0.9500
C31 H31 0.9500
C32 C37 1.377(3)
C32 C33 1.386(3)
C32 H32 0.9500
C33 C34 1.386(3)
C33 H33 0.9500
C34 C35 1.405(3)
C34 H34 0.9500
C35 C36 1.400(3)
C36 C37 1.392(3)
C36 H36 0.9500
C37 H37 0.9500
C38 C39 1.402(3)
C38 C43 1.405(3)
C39 C40 1.393(3)
C39 H39 0.9500
C40 C41 1.390(3)
C40 H40 0.9500
C41 C42 1.382(3)
C41 H41 0.9500
C42 C43 1.384(3)
C42 H42 0.9500
C43 H43 0.9500
C44 C45 1.396(3)
C44 C49 1.407(3)
C45 C46 1.394(3)
C45 H45 0.9500
C46 C47 1.380(3)
C46 H46 0.9500
C47 C48 1.388(3)
C47 H47 0.9500
C48 C49 1.389(3)
C48 H48 0.9500
C49 H49 0.9500

loop_
_geom_torsion_atom_site_label_1
_geom_torsion_atom_site_label_2
_geom_torsion_atom_site_label_3
_geom_torsion_atom_site_label_4
_geom_torsion
C25 Fe1 P1 C6 -149.73(9)
N3 Fe1 P1 C6 110.58(8)
N1 Fe1 P1 C6 21.69(7)
P2 Fe1 P1 C6 -25.01(9)
C25 Fe1 P1 C7 -39.04(9)
N3 Fe1 P1 C7 -138.72(8)
N1 Fe1 P1 C7 132.39(8)
P2 Fe1 P1 C7 85.69(9)
C25 Fe1 P1 C11 100.30(9)
N3 Fe1 P1 C11 0.61(8)
N1 Fe1 P1 C11 -88.28(8)
P2 Fe1 P1 C11 -134.98(8)
C25 Fe1 P2 C1 -157.86(9)
N3 Fe1 P2 C1 -59.27(8)
N1 Fe1 P2 C1 30.26(8)
P1 Fe1 P2 C1 77.20(9)
C25 Fe1 P2 C15 91.78(9)
N3 Fe1 P2 C15 -169.63(9)
N1 Fe1 P2 C15 -80.11(8)
P1 Fe1 P2 C15 -33.17(10)
C25 Fe1 P2 C19 -45.57(10)
N3 Fe1 P2 C19 53.02(9)
N1 Fe1 P2 C19 142.55(8)
P1 Fe1 P2 C19 -170.51(8)
N3 Fe1 N1 C5 -114.32(14)
P1 Fe1 N1 C5 -13.48(13)
P2 Fe1 N1 C5 151.95(14)
N3 Fe1 N1 C2 68.65(13)
P1 Fe1 N1 C2 169.48(13)
P2 Fe1 N1 C2 -25.09(12)
C15 P2 C1 C2 81.18(14)
C19 P2 C1 C2 -163.60(12)
Fe1 P2 C1 C2 -36.68(13)
C5 N1 C2 C3 4.5(2)
Fe1 N1 C2 C3 -178.34(13)
C5 N1 C2 C1 -172.26(16)
Fe1 N1 C2 C1 4.9(2)
P2 C1 C2 N1 24.30(19)
P2 C1 C2 C3 -152.37(15)
C4 N2 C3 C2 -2.8(3)
N1 C2 C3 N2 -0.7(3)
C1 C2 C3 N2 175.92(18)
C3 N2 C4 C5 2.5(3)
C2 N1 C5 C4 -4.8(2)
Fe1 N1 C5 C4 178.04(13)
C2 N1 C5 C6 172.28(15)
Fe1 N1 C5 C6 -4.8(2)
N2 C4 C5 N1 1.4(3)
N2 C4 C5 C6 -175.59(18)
N1 C5 C6 P1 25.3(2)
C4 C5 C6 P1 -157.68(15)
C7 P1 C6 C5 -153.28(13)
C11 P1 C6 C5 91.73(14)
Fe1 P1 C6 C5 -30.18(13)
C6 P1 C7 C10 77.66(14)
C11 P1 C7 C10 -172.71(13)
Fe1 P1 C7 C10 -30.42(15)
C6 P1 C7 C9 -164.35(14)
C11 P1 C7 C9 -54.73(16)
Fe1 P1 C7 C9 87.56(14)
C6 P1 C7 C8 -41.69(16)
C11 P1 C7 C8 67.93(16)
Fe1 P1 C7 C8 -149.78(12)
C6 P1 C11 C13 68.94(14)
C7 P1 C11 C13 -40.88(15)
Fe1 P1 C11 C13 176.40(11)
C6 P1 C11 C14 -50.22(14)
C7 P1 C11 C14 -160.04(12)
Fe1 P1 C11 C14 57.24(13)
C6 P1 C11 C12 -167.55(13)
C7 P1 C11 C12 82.63(14)
Fe1 P1 C11 C12 -60.09(14)
C1 P2 C15 C16 69.84(17)
C19 P2 C15 C16 -41.54(18)
Fe1 P2 C15 C16 175.51(13)
C1 P2 C15 C17 -166.38(14)
C19 P2 C15 C17 82.24(15)
Fe1 P2 C15 C17 -60.70(15)
C1 P2 C15 C18 -49.67(15)
C19 P2 C15 C18 -161.05(13)
Fe1 P2 C15 C18 56.01(14)
C1 P2 C19 C20 -40.08(16)
C15 P2 C19 C20 71.94(16)
Fe1 P2 C19 C20 -148.98(12)
C1 P2 C19 C21 78.79(14)
C15 P2 C19 C21 -169.20(13)
Fe1 P2 C19 C21 -30.11(16)
C1 P2 C19 C22 -164.28(14)
C15 P2 C19 C22 -52.27(16)
Fe1 P2 C19 C22 86.82(14)
C29 C26 C27 C28 0.9(3)
C26 C27 C28 C30 -2.3(3)
C26 C27 C28 B1 171.03(17)
C35 B1 C28 C27 5.6(2)
C38 B1 C28 C27 -114.22(18)
C44 B1 C28 C27 124.60(18)
C35 B1 C28 C30 178.58(16)
C38 B1 C28 C30 58.8(2)
C44 B1 C28 C30 -62.4(2)
C27 C26 C29 C31 1.5(3)
C27 C28 C30 C31 1.4(3)
B1 C28 C30 C31 -172.15(17)
C28 C30 C31 C29 0.8(3)
C26 C29 C31 C30 -2.3(3)
C37 C32 C33 C34 -0.7(3)
C32 C33 C34 C35 -1.6(3)
C33 C34 C35 C36 2.5(3)
C33 C34 C35 B1 -178.96(18)
C38 B1 C35 C36 -5.0(2)
C44 B1 C35 C36 116.38(19)
C28 B1 C35 C36 -120.21(19)
C38 B1 C35 C34 176.55(16)
C44 B1 C35 C34 -62.0(2)
C28 B1 C35 C34 61.4(2)
C34 C35 C36 C37 -1.2(3)
B1 C35 C36 C37 -179.69(17)
C33 C32 C37 C36 1.9(3)
C35 C36 C37 C32 -0.9(3)
C35 B1 C38 C39 -62.7(2)
C44 B1 C38 C39 178.73(15)
C28 B1 C38 C39 55.9(2)
C35 B1 C38 C43 121.67(17)
C44 B1 C38 C43 3.1(2)
C28 B1 C38 C43 -119.75(18)
C43 C38 C39 C40 -0.3(3)
B1 C38 C39 C40 -176.30(17)
C38 C39 C40 C41 1.0(3)
C39 C40 C41 C42 -1.4(3)
C40 C41 C42 C43 1.0(3)
C41 C42 C43 C38 -0.3(3)
C39 C38 C43 C42 -0.1(3)
B1 C38 C43 C42 175.80(17)
C35 B1 C44 C45 121.58(18)
C38 B1 C44 C45 -116.68(19)
C28 B1 C44 C45 0.6(2)
C35 B1 C44 C49 -57.0(2)
C38 B1 C44 C49 64.7(2)
C28 B1 C44 C49 -178.00(15)
C49 C44 C45 C46 -0.3(3)
B1 C44 C45 C46 -178.90(17)
C44 C45 C46 C47 0.8(3)
C45 C46 C47 C48 -0.6(3)
C46 C47 C48 C49 -0.1(3)
C47 C48 C49 C44 0.6(3)
C45 C44 C49 C48 -0.4(3)
B1 C44 C49 C48 178.29(16)
